data_4511103
loop_
_publ_author_name
'Wang, Jing'
'Ou, Yong-Cong'
'Shen, Yong'
'Yun, Lei'
'Leng, Ji-Dong'
'Lin, Zhuojia'
'Tong, Ming-Liang'

_publ_section_title
;
 Coordination Chemistry of Cyclohexane-1,2,4,5-tetracarboxylate (H4L).
 Synthesis, Structure, and Magnetic Properties of Metal-Organic Frameworks
 with Conformation-Flexible H4L Ligand
;
_journal_issue 5
_journal_name_full 'Crystal Growth &amp; Design'
_journal_page_first 2442
_journal_paper_doi 10.1021/cg801348n
_journal_volume 9
_journal_year 2009
_chemical_formula_sum 'C40 H52 Ag4 N6 O18'
_chemical_formula_weight 1336.36
_chemical_name_systematic
; 
 ? 
;
_space_group_IT_number 2
_symmetry_cell_setting triclinic
_symmetry_space_group_name_Hall '-P 1'
_symmetry_space_group_name_H-M 'P -1'
_atom_sites_solution_hydrogens geom
_atom_sites_solution_primary direct
_atom_sites_solution_secondary difmap
_audit_creation_method SHELXL-97
_cell_angle_alpha 70.90(5)
_cell_angle_beta 87.04(4)
_cell_angle_gamma 78.51(5)
_cell_formula_units_Z 2
_cell_length_a 12.348(7)
_cell_length_b 13.308(8)
_cell_length_c 15.115(7)
_cell_measurement_reflns_used 5162
_cell_measurement_temperature 150(2)
_cell_measurement_theta_max 58.78
_cell_measurement_theta_min 3.52
_cell_volume 2300(2)
_computing_cell_refinement
;
CrysAlis RED, Oxford Diffraction Ltd.,
Version 1.171.31.7 (release 18-10-2006 CrysAlis171 .NET)
(compiled Oct 18 2006,16:28:17)
;
_computing_data_collection
;
CrysAlis CCD, Oxford Diffraction Ltd.,
Version 1.171.31.7 (release 18-10-2006 CrysAlis171 .NET)
(compiled Oct 18 2006,16:28:17)
;
_computing_data_reduction
;
CrysAlis RED, Oxford Diffraction Ltd.,
Version 1.171.31.7 (release 18-10-2006 CrysAlis171 .NET)
(compiled Oct 18 2006,16:28:17)
;
_computing_structure_refinement 'SHELXL-97 (Sheldrick, 1997)'
_computing_structure_solution 'SHELXS-97 (Sheldrick, 1990)'
_diffrn_ambient_temperature 150(2)
_diffrn_measured_fraction_theta_full 0.960
_diffrn_measured_fraction_theta_max 0.960
_diffrn_measurement_device_type 'multiwire proportional'
_diffrn_measurement_method 'phi and omega scans'
_diffrn_radiation_monochromator graphite
_diffrn_radiation_source 'fine-focus sealed tube'
_diffrn_radiation_type CuK\a
_diffrn_radiation_wavelength 1.54178
_diffrn_reflns_av_R_equivalents 0.0310
_diffrn_reflns_av_sigmaI/netI 0.0510
_diffrn_reflns_limit_h_max 13
_diffrn_reflns_limit_h_min -13
_diffrn_reflns_limit_k_max 14
_diffrn_reflns_limit_k_min -14
_diffrn_reflns_limit_l_max 16
_diffrn_reflns_limit_l_min -16
_diffrn_reflns_number 12911
_diffrn_reflns_theta_full 59.99
_diffrn_reflns_theta_max 59.99
_diffrn_reflns_theta_min 3.09
_exptl_absorpt_coefficient_mu 14.170
_exptl_absorpt_correction_T_max 0.3969
_exptl_absorpt_correction_T_min 0.1738
_exptl_absorpt_correction_type multi-scan
_exptl_absorpt_process_details
;
CrysAlis RED, Oxford Diffraction Ltd.,
Version 1.171.32.29 (release 10-06-2008 CrysAlis171 .NET)
(compiled Jun 10 2008,16:49:55)
Empirical absorption correction using spherical harmonics,
 implemented in SCALE3 ABSPACK scaling algorithm.
;
_exptl_crystal_colour colorless
_exptl_crystal_density_diffrn 1.930
_exptl_crystal_density_method 'not measured'
_exptl_crystal_description polyhedral
_exptl_crystal_F_000 1332
_exptl_crystal_size_max 0.19
_exptl_crystal_size_mid 0.13
_exptl_crystal_size_min 0.08
_refine_diff_density_max 2.517
_refine_diff_density_min -0.756
_refine_diff_density_rms 0.167
_refine_ls_extinction_method none
_refine_ls_goodness_of_fit_ref 0.985
_refine_ls_hydrogen_treatment constr
_refine_ls_matrix_type full
_refine_ls_number_parameters 613
_refine_ls_number_reflns 6542
_refine_ls_number_restraints 8
_refine_ls_restrained_S_all 0.989
_refine_ls_R_factor_all 0.0616
_refine_ls_R_factor_gt 0.0465
_refine_ls_shift/su_max 0.001
_refine_ls_shift/su_mean 0.000
_refine_ls_structure_factor_coef Fsqd
_refine_ls_weighting_details 'calc w=1/[\s^2^(Fo^2^)+(0.0841P)^2^+0.0000P] where P=(Fo^2^+2Fc^2^)/3'
_refine_ls_weighting_scheme calc
_refine_ls_wR_factor_gt 0.1150
_refine_ls_wR_factor_ref 0.1208
_reflns_number_gt 4793
_reflns_number_total 6542
_reflns_threshold_expression >2sigma(I)
_cod_data_source_file cg801348n_si_002.cif
_cod_data_source_block complex4
_cod_original_sg_symbol_H-M P-1
_cod_database_code 4511103

loop_
_symmetry_equiv_pos_as_xyz
'x, y, z'
'-x, -y, -z'

loop_
_atom_site_label
_atom_site_type_symbol
_atom_site_fract_x
_atom_site_fract_y
_atom_site_fract_z
_atom_site_U_iso_or_equiv
_atom_site_adp_type
_atom_site_occupancy
_atom_site_symmetry_multiplicity
_atom_site_calc_flag
_atom_site_refinement_flags
Ag1 Ag 0.92066(3) -0.58458(2) 0.44682(2) 0.04319(10) Uani 1 1 d .
Ag2 Ag 0.55354(2) 0.57275(2) 0.048791(19) 0.03197(9) Uani 1 1 d .
Ag3 Ag 0.64420(2) 0.35063(2) 0.110823(19) 0.03148(9) Uani 1 1 d .
Ag4 Ag 0.73539(3) 0.48995(2) 0.21687(2) 0.04536(11) Uani 1 1 d .
O1 O 0.4527(2) 0.5451(2) 0.17114(19) 0.0404(9) Uani 1 1 d .
O2 O 0.5131(2) 0.3653(2) 0.22449(18) 0.0385(9) Uani 1 1 d .
O3 O 0.4812(2) 0.3143(2) 0.44216(19) 0.0437(9) Uani 1 1 d .
O4 O 0.4431(3) 0.1626(2) 0.4327(2) 0.0577(11) Uani 1 1 d .
O5 O 0.1907(2) 0.1898(2) 0.1679(2) 0.0460(9) Uani 1 1 d .
O6 O 0.0879(2) 0.3464(2) 0.08509(18) 0.0383(9) Uani 1 1 d .
O7 O 0.3294(2) 0.4091(2) 0.06330(19) 0.0411(9) Uani 1 1 d .
O8 O 0.2544(2) 0.5856(2) 0.02288(17) 0.0346(8) Uani 1 1 d .
N1 N 0.4700(3) 0.7604(2) -0.0105(2) 0.0315(10) Uani 1 1 d D
N2 N 0.3105(3) 1.3360(2) -0.1642(2) 0.0359(10) Uani 1 1 d .
N3 N 0.7026(3) 0.1622(2) 0.1901(2) 0.0303(10) Uani 1 1 d .
N4 N 0.8694(3) -0.4109(3) 0.3868(2) 0.0402(11) Uani 1 1 d D
N5 N 0.7977(3) 0.3205(2) 0.2921(2) 0.0366(10) Uani 1 1 d .
N6 N 1.0079(3) -0.2449(3) 0.4996(2) 0.0366(11) Uani 1 1 d .
C1 C 0.3463(3) 0.4479(3) 0.2871(3) 0.0271(11) Uani 1 1 d .
H1 H 0.3607 0.4813 0.3348 0.033 Uiso 1 1 calc R
C2 C 0.3298(3) 0.3316(3) 0.3413(3) 0.0297(12) Uani 1 1 d .
H2 H 0.2645 0.3397 0.3821 0.036 Uiso 1 1 calc R
C3 C 0.2978(3) 0.2760(3) 0.2756(3) 0.0296(12) Uani 1 1 d .
H3A H 0.2826 0.2039 0.3128 0.036 Uiso 1 1 calc R
H3B H 0.3601 0.2653 0.2336 0.036 Uiso 1 1 calc R
C4 C 0.1927(3) 0.3455(3) 0.2153(3) 0.0304(12) Uani 1 1 d .
H4 H 0.1317 0.3460 0.2613 0.036 Uiso 1 1 calc R
C5 C 0.1983(3) 0.4660(3) 0.1665(3) 0.0291(12) Uani 1 1 d .
H5 H 0.1207 0.5051 0.1482 0.035 Uiso 1 1 calc R
C6 C 0.2382(3) 0.5143(3) 0.2360(3) 0.0346(12) Uani 1 1 d .
H6A H 0.2488 0.5889 0.2016 0.042 Uiso 1 1 calc R
H6B H 0.1801 0.5189 0.2829 0.042 Uiso 1 1 calc R
C7 C 0.4471(3) 0.4508(3) 0.2225(3) 0.0318(12) Uani 1 1 d .
C8 C 0.4285(3) 0.2634(3) 0.4088(3) 0.0360(13) Uani 1 1 d .
C9 C 0.1575(3) 0.2896(3) 0.1503(3) 0.0365(13) Uani 1 1 d .
C10 C 0.2657(3) 0.4893(3) 0.0759(3) 0.0293(12) Uani 1 1 d .
C11 C 0.3826(3) 0.8090(3) 0.0248(3) 0.0364(13) Uani 1 1 d D
H11 H 0.3410 0.7650 0.0706 0.044 Uiso 1 1 calc R
C12 C 0.3480(3) 0.9221(3) -0.0016(3) 0.0302(12) Uani 1 1 d .
H12 H 0.2859 0.9530 0.0271 0.036 Uiso 1 1 calc R
C13 C 0.4059(3) 0.9884(3) -0.0705(3) 0.0283(11) Uani 1 1 d .
C14 C 0.5002(3) 0.9360(3) -0.1068(3) 0.0331(12) Uani 1 1 d .
H14 H 0.5444 0.9774 -0.1519 0.040 Uiso 1 1 calc R
C15 C 0.5273(3) 0.8245(3) -0.0760(3) 0.0356(12) Uani 1 1 d D
H15 H 0.5897 0.7908 -0.1024 0.043 Uiso 1 1 calc R
C16 C 0.3724(3) 1.1075(3) -0.1024(3) 0.0267(11) Uani 1 1 d .
C17 C 0.2789(4) 1.1602(3) -0.0700(3) 0.0528(15) Uani 1 1 d .
H17 H 0.2345 1.1193 -0.0247 0.063 Uiso 1 1 calc R
C18 C 0.2491(4) 1.2727(3) -0.1033(4) 0.0607(17) Uani 1 1 d .
H18 H 0.1824 1.3063 -0.0819 0.073 Uiso 1 1 calc R
C19 C 0.4003(4) 1.2850(3) -0.1953(3) 0.0400(13) Uani 1 1 d .
H19 H 0.4446 1.3278 -0.2392 0.048 Uiso 1 1 calc R
C20 C 0.4331(3) 1.1738(3) -0.1677(3) 0.0353(13) Uani 1 1 d .
H20 H 0.4976 1.1424 -0.1934 0.042 Uiso 1 1 calc R
C21 C 0.7945(3) 0.1067(3) 0.1626(3) 0.0308(12) Uani 1 1 d .
H21 H 0.8382 0.1461 0.1154 0.037 Uiso 1 1 calc R
C22 C 0.8280(3) -0.0036(3) 0.1995(3) 0.0315(12) Uani 1 1 d .
H22 H 0.8925 -0.0385 0.1764 0.038 Uiso 1 1 calc R
C23 C 0.7683(3) -0.0651(3) 0.2707(3) 0.0256(11) Uani 1 1 d .
C24 C 0.6736(3) -0.0066(3) 0.2995(3) 0.0350(13) Uani 1 1 d .
H24 H 0.6286 -0.0439 0.3469 0.042 Uiso 1 1 calc R
C25 C 0.6451(3) 0.1047(3) 0.2597(3) 0.0344(12) Uani 1 1 d .
H25 H 0.5822 0.1422 0.2826 0.041 Uiso 1 1 calc R
C26 C 0.8026(3) -0.1839(3) 0.3103(3) 0.0307(12) Uani 1 1 d .
C27 C 0.8967(4) -0.2398(3) 0.2808(3) 0.0596(17) Uani 1 1 d .
H27 H 0.9406 -0.2011 0.2333 0.072 Uiso 1 1 calc R
C28 C 0.9276(4) -0.3504(3) 0.3194(4) 0.0653(18) Uani 1 1 d D
H28 H 0.9927 -0.3858 0.2975 0.078 Uiso 1 1 calc R
C29 C 0.7796(3) -0.3587(3) 0.4149(3) 0.0392(13) Uani 1 1 d D
H29 H 0.7372 -0.3996 0.4623 0.047 Uiso 1 1 calc R
C30 C 0.7430(3) -0.2469(3) 0.3793(3) 0.0362(13) Uani 1 1 d .
H30 H 0.6772 -0.2138 0.4023 0.043 Uiso 1 1 calc R
C31 C 0.8961(3) 0.2703(3) 0.2649(3) 0.0353(13) Uani 1 1 d .
H31 H 0.9358 0.3125 0.2160 0.042 Uiso 1 1 calc R
C32 C 0.9390(3) 0.1634(3) 0.3044(3) 0.0332(12) Uani 1 1 d .
H32 H 1.0066 0.1324 0.2823 0.040 Uiso 1 1 calc R
C33 C 0.8838(3) 0.0980(3) 0.3783(3) 0.0292(11) Uani 1 1 d .
C34 C 0.7861(3) 0.1509(3) 0.4071(3) 0.0331(12) Uani 1 1 d .
H34 H 0.7464 0.1113 0.4576 0.040 Uiso 1 1 calc R
C35 C 0.7465(3) 0.2593(3) 0.3633(3) 0.0358(13) Uani 1 1 d .
H35 H 0.6796 0.2923 0.3848 0.043 Uiso 1 1 calc R
C36 C 0.9265(3) -0.0196(3) 0.4200(3) 0.0285(11) Uani 1 1 d .
C37 C 1.0246(3) -0.0721(3) 0.3903(3) 0.0417(14) Uani 1 1 d .
H37 H 1.0663 -0.0315 0.3421 0.050 Uiso 1 1 calc R
C38 C 1.0612(4) -0.1831(3) 0.4309(3) 0.0444(14) Uani 1 1 d .
H38 H 1.1273 -0.2164 0.4085 0.053 Uiso 1 1 calc R
C39 C 0.9141(3) -0.1944(3) 0.5281(3) 0.0338(12) Uani 1 1 d .
H39 H 0.8745 -0.2372 0.5767 0.041 Uiso 1 1 calc R
C40 C 0.8715(3) -0.0858(3) 0.4920(3) 0.0307(12) Uani 1 1 d .
H40 H 0.8048 -0.0555 0.5158 0.037 Uiso 1 1 calc R
O1W O 0.7478(2) -0.5947(2) 0.5473(2) 0.0534(11) Uani 1 1 d .
H1WA H 0.6945 -0.5792 0.5086 0.064 Uiso 1 1 d R
H1WB H 0.7421 -0.6488 0.5952 0.064 Uiso 1 1 d R
O2W O 0.5909(2) -0.5163(2) 0.4025(2) 0.0527(10) Uani 1 1 d .
H2WA H 0.5555 -0.4536 0.3996 0.063 Uiso 1 1 d R
H2WB H 0.5493 -0.5627 0.4141 0.063 Uiso 1 1 d R
O3W O 0.4795(3) -0.3055(2) 0.3827(2) 0.0606(11) Uani 1 1 d .
H3WA H 0.4184 -0.2834 0.3526 0.073 Uiso 1 1 d R
H3WB H 0.4698 -0.3030 0.4381 0.073 Uiso 1 1 d R
O4W O 0.2725(3) -0.2182(3) 0.2831(2) 0.0674(12) Uani 1 1 d .
H4WA H 0.2843 -0.1544 0.2566 0.081 Uiso 1 1 d R
H4WB H 0.2204 -0.2148 0.2471 0.081 Uiso 1 1 d R
O5W O 0.2914(3) -0.0172(3) 0.2788(3) 0.0811(13) Uani 1 1 d U
H5WA H 0.3128 -0.0174 0.3315 0.097 Uiso 1 1 d R
H5WB H 0.2608 0.0457 0.2445 0.097 Uiso 1 1 d R
O6W O 0.3972(2) -0.0288(2) 0.4368(2) 0.0543(11) Uani 1 1 d .
H6WA H 0.4098 0.0327 0.4337 0.065 Uiso 1 1 d R
H6WB H 0.4511 -0.0819 0.4552 0.065 Uiso 1 1 d R
O7W O 0.1067(3) -0.1628(3) 0.1401(2) 0.0708(12) Uani 1 1 d .
H7WA H 0.1015 -0.0955 0.1106 0.085 Uiso 1 1 d R
H7WB H 0.1210 -0.1984 0.1021 0.085 Uiso 1 1 d R
O8W O 0.0852(2) 0.0645(2) 0.0952(2) 0.0560(11) Uani 1 1 d .
H8WA H 0.1175 0.1024 0.1169 0.067 Uiso 1 1 d R
H8WB H 0.0205 0.0983 0.0757 0.067 Uiso 1 1 d R
O9W O -0.0886(2) 0.5054(2) 0.1000(2) 0.0515(11) Uani 1 1 d .
H9WA H -0.0347 0.4559 0.0969 0.062 Uiso 1 1 d R
H9WB H -0.1032 0.5513 0.0457 0.062 Uiso 1 1 d R
O10W O -0.0548(2) 0.2666(2) -0.0086(2) 0.0525(10) Uani 1 1 d .
H10A H -0.1148 0.3126 -0.0240 0.063 Uiso 1 1 d R
H10B H -0.0100 0.2864 0.0201 0.063 Uiso 1 1 d R

loop_
_atom_site_aniso_label
_atom_site_aniso_U_11
_atom_site_aniso_U_22
_atom_site_aniso_U_33
_atom_site_aniso_U_23
_atom_site_aniso_U_13
_atom_site_aniso_U_12
Ag1 0.04812(19) 0.01530(15) 0.0517(2) 0.00473(14) 0.00052(16) 0.00030(14)
Ag2 0.03865(16) 0.01598(14) 0.03095(16) 0.00332(12) 0.00977(13) -0.00264(13)
Ag3 0.03767(16) 0.01702(14) 0.02941(15) 0.00327(12) 0.00725(13) -0.00182(13)
Ag4 0.0559(2) 0.01372(15) 0.0542(2) 0.00218(14) -0.00983(17) 0.00152(15)
O1 0.0448(16) 0.0198(14) 0.0471(17) -0.0015(13) 0.0122(14) -0.0033(13)
O2 0.0388(15) 0.0242(14) 0.0424(16) -0.0020(12) 0.0153(13) -0.0016(13)
O3 0.0589(18) 0.0282(15) 0.0393(16) -0.0016(13) -0.0084(14) -0.0111(14)
O4 0.075(2) 0.0186(15) 0.068(2) 0.0011(15) -0.0318(18) 0.0000(16)
O5 0.0489(18) 0.0321(16) 0.0494(18) -0.0057(14) -0.0130(15) 0.0001(14)
O6 0.0384(16) 0.0309(16) 0.0319(15) 0.0033(13) -0.0033(13) 0.0024(13)
O7 0.0492(16) 0.0213(14) 0.0389(16) 0.0018(12) 0.0191(13) 0.0008(13)
O8 0.0411(15) 0.0201(14) 0.0288(14) 0.0063(11) 0.0113(12) -0.0011(12)
N1 0.046(2) 0.0152(15) 0.0268(17) -0.0022(13) -0.0040(15) 0.0016(15)
N2 0.045(2) 0.0182(17) 0.0375(19) 0.0006(15) 0.0053(16) -0.0086(16)
N3 0.0416(19) 0.0154(16) 0.0270(17) 0.0030(14) -0.0023(15) -0.0058(15)
N4 0.042(2) 0.0228(18) 0.045(2) 0.0002(16) -0.0005(17) -0.0012(16)
N5 0.046(2) 0.0153(16) 0.044(2) -0.0001(15) -0.0068(17) -0.0083(16)
N6 0.0358(19) 0.0227(18) 0.040(2) 0.0009(15) 0.0011(16) 0.0007(16)
C1 0.032(2) 0.020(2) 0.0221(19) 0.0008(16) 0.0083(16) -0.0035(17)
C2 0.028(2) 0.021(2) 0.027(2) 0.0058(17) 0.0054(17) 0.0026(18)
C3 0.032(2) 0.019(2) 0.026(2) 0.0062(17) 0.0056(17) -0.0003(18)
C4 0.0244(19) 0.028(2) 0.027(2) 0.0040(17) 0.0082(16) -0.0023(18)
C5 0.0208(19) 0.024(2) 0.030(2) 0.0019(17) 0.0068(16) 0.0040(17)
C6 0.043(2) 0.017(2) 0.029(2) 0.0055(17) 0.0119(18) 0.0036(19)
C7 0.040(2) 0.026(2) 0.024(2) -0.0005(17) 0.0060(18) -0.0079(19)
C8 0.041(2) 0.032(2) 0.027(2) -0.0033(18) 0.0089(18) -0.003(2)
C9 0.037(2) 0.023(2) 0.038(2) 0.0027(19) 0.0148(19) -0.0045(19)
C10 0.027(2) 0.026(2) 0.026(2) 0.0033(17) -0.0049(17) -0.0020(18)
C11 0.040(2) 0.019(2) 0.034(2) 0.0094(18) 0.0087(19) -0.0034(19)
C12 0.030(2) 0.021(2) 0.033(2) 0.0001(17) 0.0038(17) -0.0050(17)
C13 0.042(2) 0.0147(18) 0.023(2) -0.0006(15) -0.0020(17) -0.0042(17)
C14 0.042(2) 0.022(2) 0.030(2) -0.0023(17) 0.0099(18) -0.0063(19)
C15 0.048(2) 0.017(2) 0.036(2) -0.0036(17) 0.0090(19) -0.0032(19)
C16 0.030(2) 0.0187(19) 0.026(2) -0.0025(16) -0.0073(17) 0.0008(17)
C17 0.060(3) 0.019(2) 0.065(3) -0.002(2) 0.033(2) -0.004(2)
C18 0.057(3) 0.025(2) 0.088(4) -0.012(2) 0.021(3) 0.004(2)
C19 0.049(2) 0.021(2) 0.045(2) -0.0049(19) 0.016(2) -0.008(2)
C20 0.045(2) 0.019(2) 0.032(2) 0.0008(17) 0.0096(19) 0.0008(19)
C21 0.032(2) 0.018(2) 0.033(2) 0.0035(17) 0.0037(18) -0.0055(18)
C22 0.035(2) 0.021(2) 0.030(2) -0.0004(17) 0.0063(18) -0.0027(18)
C23 0.028(2) 0.0192(19) 0.0246(19) -0.0003(16) -0.0020(16) -0.0039(17)
C24 0.039(2) 0.020(2) 0.037(2) 0.0020(18) 0.0109(19) -0.0078(19)
C25 0.035(2) 0.021(2) 0.043(2) -0.0093(18) 0.0016(19) 0.0035(19)
C26 0.036(2) 0.021(2) 0.029(2) -0.0006(17) -0.0044(18) -0.0040(18)
C27 0.058(3) 0.020(2) 0.082(3) 0.002(2) 0.040(2) -0.006(2)
C28 0.060(3) 0.019(2) 0.095(4) 0.006(2) 0.038(3) -0.007(2)
C29 0.052(3) 0.026(2) 0.033(2) 0.0018(19) 0.006(2) -0.015(2)
C30 0.037(2) 0.019(2) 0.046(2) -0.0034(18) 0.010(2) -0.0028(19)
C31 0.033(2) 0.024(2) 0.039(2) 0.0035(19) -0.0003(19) -0.0060(19)
C32 0.033(2) 0.022(2) 0.036(2) -0.0007(18) 0.0062(18) -0.0011(18)
C33 0.032(2) 0.020(2) 0.032(2) -0.0037(17) -0.0026(18) -0.0054(18)
C34 0.037(2) 0.018(2) 0.034(2) 0.0029(17) 0.0069(18) -0.0017(18)
C35 0.037(2) 0.022(2) 0.040(2) -0.0028(18) 0.0012(19) -0.0011(19)
C36 0.031(2) 0.0182(19) 0.031(2) -0.0035(16) -0.0027(17) 0.0000(17)
C37 0.042(2) 0.023(2) 0.047(3) 0.004(2) 0.013(2) -0.004(2)
C38 0.040(2) 0.027(2) 0.055(3) -0.004(2) 0.013(2) 0.002(2)
C39 0.037(2) 0.025(2) 0.032(2) 0.0004(18) 0.0005(19) -0.0063(19)
C40 0.036(2) 0.017(2) 0.030(2) 0.0027(17) 0.0049(18) -0.0023(18)
O1W 0.0459(18) 0.0346(18) 0.062(2) 0.0054(16) 0.0049(16) -0.0041(15)
O2W 0.061(2) 0.0263(16) 0.063(2) -0.0050(15) 0.0063(17) -0.0083(15)
O3W 0.071(2) 0.058(2) 0.0452(18) -0.0125(16) 0.0049(17) -0.0032(18)
O4W 0.081(2) 0.047(2) 0.067(2) -0.0070(17) 0.0009(19) -0.0174(18)
O5W 0.121(3) 0.0404(19) 0.073(2) -0.0013(17) -0.039(2) -0.016(2)
O6W 0.059(2) 0.0333(17) 0.058(2) 0.0015(15) -0.0158(17) -0.0043(16)
O7W 0.099(3) 0.0432(19) 0.068(2) -0.0152(17) 0.023(2) -0.0177(19)
O8W 0.0470(18) 0.0403(18) 0.077(2) -0.0136(16) -0.0072(17) -0.0076(15)
O9W 0.0454(18) 0.0375(18) 0.0484(19) 0.0057(15) 0.0051(15) 0.0106(15)
O10W 0.0487(18) 0.0331(17) 0.065(2) -0.0060(15) -0.0010(16) -0.0015(15)

loop_
_atom_type_symbol
_atom_type_description
_atom_type_scat_dispersion_real
_atom_type_scat_dispersion_imag
_atom_type_scat_source
C C 0.0181 0.0091 'International Tables Vol C Tables 4.2.6.8 and 6.1.1.4'
H H 0.0000 0.0000 'International Tables Vol C Tables 4.2.6.8 and 6.1.1.4'
N N 0.0311 0.0180 'International Tables Vol C Tables 4.2.6.8 and 6.1.1.4'
O O 0.0492 0.0322 'International Tables Vol C Tables 4.2.6.8 and 6.1.1.4'
Ag Ag 0.1306 4.2820 'International Tables Vol C Tables 4.2.6.8 and 6.1.1.4'

loop_
_geom_angle_atom_site_label_1
_geom_angle_atom_site_label_2
_geom_angle_atom_site_label_3
_geom_angle
_geom_angle_site_symmetry_1
_geom_angle_site_symmetry_3
N6 Ag1 N4 172.87(12) 2_746 .
N6 Ag1 O1W 96.14(12) 2_746 .
N4 Ag1 O1W 90.66(12) . .
O1 Ag2 O7 173.46(10) . 2_665
O1 Ag2 N1 92.87(11) . .
O7 Ag2 N1 91.47(11) 2_665 .
O1 Ag2 Ag3 87.87(8) . .
O7 Ag2 Ag3 88.08(8) 2_665 .
N1 Ag2 Ag3 176.71(8) . .
O1 Ag2 Ag4 77.57(9) . .
O7 Ag2 Ag4 96.02(9) 2_665 .
N1 Ag2 Ag4 119.78(9) . .
Ag3 Ag2 Ag4 63.51(5) . .
O1 Ag2 Ag2 96.67(9) . 2_665
O7 Ag2 Ag2 86.25(9) 2_665 2_665
N1 Ag2 Ag2 111.76(9) . 2_665
Ag3 Ag2 Ag2 64.96(4) . 2_665
Ag4 Ag2 Ag2 128.29(4) . 2_665
O1 Ag2 Ag3 98.48(9) . 2_665
O7 Ag2 Ag3 87.90(9) 2_665 2_665
N1 Ag2 Ag3 61.30(9) . 2_665
Ag3 Ag2 Ag3 115.41(5) . 2_665
Ag4 Ag2 Ag3 175.854(12) . 2_665
Ag2 Ag2 Ag3 50.46(4) 2_665 2_665
O8 Ag3 O2 155.61(9) 2_665 .
O8 Ag3 N3 112.96(11) 2_665 .
O2 Ag3 N3 91.35(11) . .
O8 Ag3 Ag2 77.68(8) 2_665 .
O2 Ag3 Ag2 77.94(8) . .
N3 Ag3 Ag2 169.06(8) . .
O8 Ag3 Ag4 93.07(9) 2_665 .
O2 Ag3 Ag4 75.62(9) . .
N3 Ag3 Ag4 110.57(10) . .
Ag2 Ag3 Ag4 64.91(4) . .
O8 Ag3 Ag2 80.38(8) 2_665 2_665
O2 Ag3 Ag2 90.10(8) . 2_665
N3 Ag3 Ag2 118.28(10) . 2_665
Ag2 Ag3 Ag2 64.59(5) . 2_665
Ag4 Ag3 Ag2 129.31(4) . 2_665
N2 Ag4 N5 168.53(14) 2_675 .
N2 Ag4 Ag3 118.90(11) 2_675 .
N5 Ag4 Ag3 72.55(11) . .
N2 Ag4 Ag2 67.75(11) 2_675 .
N5 Ag4 Ag2 123.50(11) . .
Ag3 Ag4 Ag2 51.58(4) . .
C7 O1 Ag2 121.1(3) . .
C7 O2 Ag3 124.7(2) . .
C10 O7 Ag2 121.8(2) . 2_665
C10 O8 Ag3 126.1(2) . 2_665
C11 N1 C15 117.2(3) . .
C11 N1 Ag2 125.7(2) . .
C15 N1 Ag2 116.2(2) . .
C19 N2 C18 116.3(3) . .
C19 N2 Ag4 120.4(3) . 2_675
C18 N2 Ag4 123.3(3) . 2_675
C25 N3 C21 116.9(3) . .
C25 N3 Ag3 123.1(2) . .
C21 N3 Ag3 120.0(2) . .
C29 N4 C28 116.6(3) . .
C29 N4 Ag1 121.3(3) . .
C28 N4 Ag1 122.1(3) . .
C35 N5 C31 116.6(3) . .
C35 N5 Ag4 124.6(3) . .
C31 N5 Ag4 118.7(2) . .
C38 N6 C39 116.3(3) . .
C38 N6 Ag1 117.1(3) . 2_746
C39 N6 Ag1 126.5(3) . 2_746
C6 C1 C7 113.4(3) . .
C6 C1 C2 109.0(3) . .
C7 C1 C2 113.0(3) . .
C6 C1 H1 107.0 . .
C7 C1 H1 107.0 . .
C2 C1 H1 107.0 . .
C3 C2 C1 111.5(3) . .
C3 C2 C8 114.0(3) . .
C1 C2 C8 112.8(3) . .
C3 C2 H2 105.9 . .
C1 C2 H2 105.9 . .
C8 C2 H2 105.9 . .
C2 C3 C4 111.0(3) . .
C2 C3 H3A 109.4 . .
C4 C3 H3A 109.4 . .
C2 C3 H3B 109.4 . .
C4 C3 H3B 109.4 . .
H3A C3 H3B 108.0 . .
C9 C4 C5 114.2(3) . .
C9 C4 C3 111.9(3) . .
C5 C4 C3 114.6(3) . .
C9 C4 H4 105.0 . .
C5 C4 H4 105.0 . .
C3 C4 H4 105.0 . .
C10 C5 C6 111.3(3) . .
C10 C5 C4 115.0(3) . .
C6 C5 C4 110.6(3) . .
C10 C5 H5 106.5 . .
C6 C5 H5 106.5 . .
C4 C5 H5 106.5 . .
C1 C6 C5 113.3(3) . .
C1 C6 H6A 108.9 . .
C5 C6 H6A 108.9 . .
C1 C6 H6B 108.9 . .
C5 C6 H6B 108.9 . .
H6A C6 H6B 107.7 . .
O2 C7 O1 126.6(4) . .
O2 C7 C1 120.9(3) . .
O1 C7 C1 112.5(3) . .
O4 C8 O3 124.4(4) . .
O4 C8 C2 118.4(4) . .
O3 C8 C2 116.8(4) . .
O5 C9 O6 123.0(4) . .
O5 C9 C4 119.2(3) . .
O6 C9 C4 117.5(3) . .
O8 C10 O7 126.0(4) . .
O8 C10 C5 117.8(3) . .
O7 C10 C5 116.1(3) . .
N1 C11 C12 123.6(3) . .
N1 C11 H11 118.2 . .
C12 C11 H11 118.2 . .
C13 C12 C11 119.3(4) . .
C13 C12 H12 120.4 . .
C11 C12 H12 120.4 . .
C12 C13 C14 116.8(3) . .
C12 C13 C16 121.8(3) . .
C14 C13 C16 121.4(3) . .
C15 C14 C13 119.4(4) . .
C15 C14 H14 120.3 . .
C13 C14 H14 120.3 . .
N1 C15 C14 123.7(4) . .
N1 C15 H15 118.2 . .
C14 C15 H15 118.2 . .
C17 C16 C20 115.7(3) . .
C17 C16 C13 122.4(3) . .
C20 C16 C13 121.9(3) . .
C16 C17 C18 120.6(4) . .
C16 C17 H17 119.7 . .
C18 C17 H17 119.7 . .
N2 C18 C17 123.0(4) . .
N2 C18 H18 118.5 . .
C17 C18 H18 118.5 . .
N2 C19 C20 124.0(4) . .
N2 C19 H19 118.0 . .
C20 C19 H19 118.0 . .
C19 C20 C16 120.4(4) . .
C19 C20 H20 119.8 . .
C16 C20 H20 119.8 . .
N3 C21 C22 123.3(3) . .
N3 C21 H21 118.4 . .
C22 C21 H21 118.4 . .
C21 C22 C23 120.7(4) . .
C21 C22 H22 119.6 . .
C23 C22 H22 119.6 . .
C22 C23 C24 115.5(3) . .
C22 C23 C26 121.4(3) . .
C24 C23 C26 123.1(3) . .
C25 C24 C23 120.7(4) . .
C25 C24 H24 119.7 . .
C23 C24 H24 119.7 . .
N3 C25 C24 122.8(4) . .
N3 C25 H25 118.6 . .
C24 C25 H25 118.6 . .
C27 C26 C30 115.7(4) . .
C27 C26 C23 122.0(4) . .
C30 C26 C23 122.4(3) . .
C28 C27 C26 120.9(4) . .
C28 C27 H27 119.5 . .
C26 C27 H27 119.5 . .
N4 C28 C27 123.0(4) . .
N4 C28 H28 118.5 . .
C27 C28 H28 118.5 . .
N4 C29 C30 123.9(4) . .
N4 C29 H29 118.1 . .
C30 C29 H29 118.1 . .
C26 C30 C29 120.0(4) . .
C26 C30 H30 120.0 . .
C29 C30 H30 120.0 . .
C32 C31 N5 123.1(4) . .
C32 C31 H31 118.4 . .
N5 C31 H31 118.4 . .
C31 C32 C33 120.3(4) . .
C31 C32 H32 119.8 . .
C33 C32 H32 119.8 . .
C34 C33 C32 115.8(3) . .
C34 C33 C36 122.9(3) . .
C32 C33 C36 121.3(3) . .
C35 C34 C33 120.9(4) . .
C35 C34 H34 119.5 . .
C33 C34 H34 119.5 . .
N5 C35 C34 123.1(4) . .
N5 C35 H35 118.4 . .
C34 C35 H35 118.4 . .
C40 C36 C37 115.6(3) . .
C40 C36 C33 121.9(3) . .
C37 C36 C33 122.5(3) . .
C38 C37 C36 120.5(4) . .
C38 C37 H37 119.7 . .
C36 C37 H37 119.7 . .
N6 C38 C37 123.1(4) . .
N6 C38 H38 118.5 . .
C37 C38 H38 118.5 . .
N6 C39 C40 124.7(4) . .
N6 C39 H39 117.7 . .
C40 C39 H39 117.7 . .
C39 C40 C36 119.8(4) . .
C39 C40 H40 120.1 . .
C36 C40 H40 120.1 . .
Ag1 O1W H1WA 105.0 . .
Ag1 O1W H1WB 122.9 . .
H1WA O1W H1WB 112.0 . .
H2WA O2W H2WB 112.4 . .
H3WA O3W H3WB 109.9 . .
H4WA O4W H4WB 97.3 . .
H5WA O5W H5WB 112.4 . .
H6WA O6W H6WB 115.9 . .
H7WA O7W H7WB 109.8 . .
H8WA O8W H8WB 110.5 . .
H9WA O9W H9WB 109.3 . .
H10A O10W H10B 112.5 . .

loop_
_geom_bond_atom_site_label_1
_geom_bond_atom_site_label_2
_geom_bond_distance
_geom_bond_site_symmetry_2
Ag1 N6 2.158(3) 2_746
Ag1 N4 2.162(3) .
Ag1 O1W 2.555(3) .
Ag2 O1 2.146(3) .
Ag2 O7 2.153(3) 2_665
Ag2 N1 2.389(3) .
Ag2 Ag3 2.8012(19) .
Ag2 Ag4 3.2377(19) .
Ag2 Ag2 3.2809(16) 2_665
Ag2 Ag3 3.2909(19) 2_665
Ag3 O8 2.327(3) 2_665
Ag3 O2 2.327(3) .
Ag3 N3 2.377(3) .
Ag3 Ag4 3.1999(15) .
Ag3 Ag2 3.2909(19) 2_665
Ag4 N2 2.154(3) 2_675
Ag4 N5 2.166(3) .
O1 C7 1.255(4) .
O2 C7 1.253(5) .
O3 C8 1.253(6) .
O4 C8 1.247(5) .
O5 C9 1.252(5) .
O6 C9 1.273(5) .
O7 C10 1.256(5) .
O7 Ag2 2.153(3) 2_665
O8 C10 1.254(4) .
O8 Ag3 2.327(3) 2_665
N1 C11 1.325(5) .
N1 C15 1.351(5) .
N2 C19 1.329(5) .
N2 C18 1.343(6) .
N2 Ag4 2.154(3) 2_675
N3 C25 1.345(5) .
N3 C21 1.351(5) .
N4 C29 1.315(5) .
N4 C28 1.349(5) .
N5 C35 1.335(5) .
N5 C31 1.378(5) .
N6 C38 1.332(5) .
N6 C39 1.344(5) .
N6 Ag1 2.158(3) 2_746
C1 C6 1.533(5) .
C1 C7 1.540(5) .
C1 C2 1.545(5) .
C1 H1 1.0000 .
C2 C3 1.526(6) .
C2 C8 1.560(5) .
C2 H2 1.0000 .
C3 C4 1.568(5) .
C3 H3A 0.9900 .
C3 H3B 0.9900 .
C4 C9 1.536(6) .
C4 C5 1.545(5) .
C4 H4 1.0000 .
C5 C10 1.539(5) .
C5 C6 1.543(6) .
C5 H5 1.0000 .
C6 H6A 0.9900 .
C6 H6B 0.9900 .
C11 C12 1.405(5) .
C11 H11 0.9500 .
C12 C13 1.395(5) .
C12 H12 0.9500 .
C13 C14 1.415(5) .
C13 C16 1.474(5) .
C14 C15 1.377(5) .
C14 H14 0.9500 .
C15 H15 0.9500 .
C16 C17 1.382(6) .
C16 C20 1.390(5) .
C17 C18 1.392(6) .
C17 H17 0.9500 .
C18 H18 0.9500 .
C19 C20 1.379(5) .
C19 H19 0.9500 .
C20 H20 0.9500 .
C21 C22 1.372(5) .
C21 H21 0.9500 .
C22 C23 1.398(5) .
C22 H22 0.9500 .
C23 C24 1.404(5) .
C23 C26 1.475(5) .
C24 C25 1.382(5) .
C24 H24 0.9500 .
C25 H25 0.9500 .
C26 C27 1.386(6) .
C26 C30 1.388(5) .
C27 C28 1.375(6) .
C27 H27 0.9500 .
C28 H28 0.9500 .
C29 C30 1.393(5) .
C29 H29 0.9500 .
C30 H30 0.9500 .
C31 C32 1.355(5) .
C31 H31 0.9500 .
C32 C33 1.412(5) .
C32 H32 0.9500 .
C33 C34 1.395(5) .
C33 C36 1.478(5) .
C34 C35 1.373(5) .
C34 H34 0.9500 .
C35 H35 0.9500 .
C36 C40 1.399(5) .
C36 C37 1.403(5) .
C37 C38 1.390(6) .
C37 H37 0.9500 .
C38 H38 0.9500 .
C39 C40 1.369(5) .
C39 H39 0.9500 .
C40 H40 0.9500 .
O1W H1WA 0.8499 .
O1W H1WB 0.8498 .
O2W H2WA 0.8499 .
O2W H2WB 0.8499 .
O3W H3WA 0.8500 .
O3W H3WB 0.8500 .
O4W H4WA 0.8499 .
O4W H4WB 0.8500 .
O5W H5WA 0.8501 .
O5W H5WB 0.8500 .
O6W H6WA 0.8498 .
O6W H6WB 0.8501 .
O7W H7WA 0.8503 .
O7W H7WB 0.8495 .
O8W H8WA 0.8501 .
O8W H8WB 0.8500 .
O9W H9WA 0.8501 .
O9W H9WB 0.8500 .
O10W H10A 0.8500 .
O10W H10B 0.8501 .

loop_
_geom_hbond_atom_site_label_D
_geom_hbond_atom_site_label_H
_geom_hbond_atom_site_label_A
_geom_hbond_distance_DH
_geom_hbond_distance_HA
_geom_hbond_distance_DA
_geom_hbond_angle_DHA
_geom_hbond_site_symmetry_A
O1W H1WA O2W 0.85 1.95 2.787(4) 166.2 .
O1W H1WB O4W 0.85 2.12 2.973(4) 178.8 2_646
O2W H2WA O3W 0.85 1.95 2.794(5) 175.2 .
O2W H2WB O3 0.85 1.90 2.744(5) 169.3 1_545
O3W H3WA O4W 0.85 2.02 2.867(5) 174.9 .
O3W H3WB O3 0.85 1.89 2.676(5) 153.7 2_656
O4W H4WA O5W 0.85 1.98 2.710(5) 143.3 .
O4W H4WB O7W 0.85 2.04 2.868(5) 162.9 .
O5W H5WA O6W 0.85 1.90 2.727(5) 165.1 .
O5W H5WB O5 0.85 1.94 2.788(4) 179.1 .
O6W H6WA O4 0.85 1.85 2.698(5) 176.6 .
O6W H6WB O4 0.85 2.05 2.767(4) 141.2 2_656
O7W H7WA O8W 0.85 2.03 2.834(5) 156.6 .
O7W H7WB O10W 0.85 2.18 2.924(5) 146.6 2
O8W H8WA O5 0.85 1.96 2.810(5) 179.4 .
O8W H8WB O10W 0.85 2.22 2.890(4) 135.7 .
O9W H9WA O6 0.85 1.93 2.776(4) 178.0 .
O9W H9WB O6 0.85 2.03 2.848(4) 162.8 2_565
O10W H10A O8 0.85 1.97 2.799(4) 164.4 2_565
O10W H10B O6 0.85 2.02 2.868(5) 175.1 .

loop_
_geom_torsion_atom_site_label_1
_geom_torsion_atom_site_label_2
_geom_torsion_atom_site_label_3
_geom_torsion_atom_site_label_4
_geom_torsion
_geom_torsion_site_symmetry_1
_geom_torsion_site_symmetry_4
O1 Ag2 Ag3 O8 -176.54(11) . 2_665
O7 Ag2 Ag3 O8 -1.67(11) 2_665 2_665
N1 Ag2 Ag3 O8 80.5(13) . 2_665
Ag4 Ag2 Ag3 O8 -99.36(8) . 2_665
Ag2 Ag2 Ag3 O8 85.09(8) 2_665 2_665
Ag3 Ag2 Ag3 O8 85.09(8) 2_665 2_665
O1 Ag2 Ag3 O2 2.43(11) . .
O7 Ag2 Ag3 O2 177.30(11) 2_665 .
N1 Ag2 Ag3 O2 -100.5(13) . .
Ag4 Ag2 Ag3 O2 79.60(9) . .
Ag2 Ag2 Ag3 O2 -95.94(9) 2_665 .
Ag3 Ag2 Ag3 O2 -95.94(9) 2_665 .
O1 Ag2 Ag3 N3 -9.4(5) . .
O7 Ag2 Ag3 N3 165.4(5) 2_665 .
N1 Ag2 Ag3 N3 -112.4(14) . .
Ag4 Ag2 Ag3 N3 67.8(4) . .
Ag2 Ag2 Ag3 N3 -107.8(4) 2_665 .
Ag3 Ag2 Ag3 N3 -107.8(4) 2_665 .
O1 Ag2 Ag3 Ag4 -77.17(9) . .
O7 Ag2 Ag3 Ag4 97.69(9) 2_665 .
N1 Ag2 Ag3 Ag4 180(43) . .
Ag2 Ag2 Ag3 Ag4 -175.546(14) 2_665 .
Ag3 Ag2 Ag3 Ag4 -175.546(14) 2_665 .
O1 Ag2 Ag3 Ag2 98.37(9) . 2_665
O7 Ag2 Ag3 Ag2 -86.76(9) 2_665 2_665
N1 Ag2 Ag3 Ag2 -4.6(13) . 2_665
Ag4 Ag2 Ag3 Ag2 175.546(14) . 2_665
Ag3 Ag2 Ag3 Ag2 0.0 2_665 2_665
O8 Ag3 Ag4 N2 66.70(12) 2_665 2_675
O2 Ag3 Ag4 N2 -91.40(13) . 2_675
N3 Ag3 Ag4 N2 -177.36(13) . 2_675
Ag2 Ag3 Ag4 N2 -8.17(10) . 2_675
Ag2 Ag3 Ag4 N2 -13.37(10) 2_665 2_675
O8 Ag3 Ag4 N5 -114.12(12) 2_665 .
O2 Ag3 Ag4 N5 87.79(12) . .
N3 Ag3 Ag4 N5 1.82(12) . .
Ag2 Ag3 Ag4 N5 171.01(9) . .
Ag2 Ag3 Ag4 N5 165.81(10) 2_665 .
O8 Ag3 Ag4 Ag2 74.87(8) 2_665 .
O2 Ag3 Ag4 Ag2 -83.22(8) . .
N3 Ag3 Ag4 Ag2 -169.19(8) . .
Ag2 Ag3 Ag4 Ag2 -5.201(16) 2_665 .
O1 Ag2 Ag4 N2 -93.87(13) . 2_675
O7 Ag2 Ag4 N2 87.45(13) 2_665 2_675
N1 Ag2 Ag4 N2 -7.72(12) . 2_675
Ag3 Ag2 Ag4 N2 172.27(10) . 2_675
Ag2 Ag2 Ag4 N2 177.42(10) 2_665 2_675
Ag3 Ag2 Ag4 N2 -111.8(2) 2_665 2_675
O1 Ag2 Ag4 N5 83.55(14) . .
O7 Ag2 Ag4 N5 -95.13(14) 2_665 .
N1 Ag2 Ag4 N5 169.71(14) . .
Ag3 Ag2 Ag4 N5 -10.30(11) . .
Ag2 Ag2 Ag4 N5 -5.16(11) 2_665 .
Ag3 Ag2 Ag4 N5 65.7(2) 2_665 .
O1 Ag2 Ag4 Ag3 93.85(9) . .
O7 Ag2 Ag4 Ag3 -84.83(9) 2_665 .
N1 Ag2 Ag4 Ag3 -179.99(8) . .
Ag2 Ag2 Ag4 Ag3 5.142(16) 2_665 .
Ag3 Ag2 Ag4 Ag3 75.96(18) 2_665 .
O7 Ag2 O1 C7 -62.0(11) 2_665 .
N1 Ag2 O1 C7 166.5(3) . .
Ag3 Ag2 O1 C7 -10.3(3) . .
Ag4 Ag2 O1 C7 -73.6(3) . .
Ag2 Ag2 O1 C7 54.2(3) 2_665 .
Ag3 Ag2 O1 C7 105.1(3) 2_665 .
O8 Ag3 O2 C7 6.6(5) 2_665 .
N3 Ag3 O2 C7 -178.1(3) . .
Ag2 Ag3 O2 C7 4.2(3) . .
Ag4 Ag3 O2 C7 71.0(3) . .
Ag2 Ag3 O2 C7 -59.8(3) 2_665 .
O1 Ag2 N1 C11 -7.8(4) . .
O7 Ag2 N1 C11 177.1(4) 2_665 .
Ag3 Ag2 N1 C11 95.0(13) . .
Ag4 Ag2 N1 C11 -85.1(4) . .
Ag2 Ag2 N1 C11 90.5(4) 2_665 .
Ag3 Ag2 N1 C11 90.3(4) 2_665 .
O1 Ag2 N1 C15 161.2(3) . .
O7 Ag2 N1 C15 -13.9(3) 2_665 .
Ag3 Ag2 N1 C15 -96.0(13) . .
Ag4 Ag2 N1 C15 83.9(3) . .
Ag2 Ag2 N1 C15 -100.4(3) 2_665 .
Ag3 Ag2 N1 C15 -100.7(3) 2_665 .
O8 Ag3 N3 C25 -168.9(3) 2_665 .
O2 Ag3 N3 C25 13.2(3) . .
Ag2 Ag3 N3 C25 24.7(7) . .
Ag4 Ag3 N3 C25 88.3(3) . .
Ag2 Ag3 N3 C25 -77.7(3) 2_665 .
O8 Ag3 N3 C21 7.7(3) 2_665 .
O2 Ag3 N3 C21 -170.2(3) . .
Ag2 Ag3 N3 C21 -158.7(3) . .
Ag4 Ag3 N3 C21 -95.1(3) . .
Ag2 Ag3 N3 C21 98.9(3) 2_665 .
N6 Ag1 N4 C29 -159.2(10) 2_746 .
O1W Ag1 N4 C29 3.3(4) . .
N6 Ag1 N4 C28 20.4(13) 2_746 .
O1W Ag1 N4 C28 -177.0(4) . .
N2 Ag4 N5 C35 85.5(7) 2_675 .
Ag3 Ag4 N5 C35 -90.9(4) . .
Ag2 Ag4 N5 C35 -82.5(4) . .
N2 Ag4 N5 C31 -95.5(7) 2_675 .
Ag3 Ag4 N5 C31 88.1(3) . .
Ag2 Ag4 N5 C31 96.6(3) . .
C6 C1 C2 C3 59.9(4) . .
C7 C1 C2 C3 -67.2(4) . .
C6 C1 C2 C8 -170.4(3) . .
C7 C1 C2 C8 62.6(4) . .
C1 C2 C3 C4 -55.1(4) . .
C8 C2 C3 C4 175.7(3) . .
C2 C3 C4 C9 -178.7(3) . .
C2 C3 C4 C5 49.4(4) . .
C9 C4 C5 C10 -50.9(4) . .
C3 C4 C5 C10 79.9(4) . .
C9 C4 C5 C6 -178.0(3) . .
C3 C4 C5 C6 -47.2(4) . .
C7 C1 C6 C5 68.0(4) . .
C2 C1 C6 C5 -58.8(4) . .
C10 C5 C6 C1 -76.6(4) . .
C4 C5 C6 C1 52.5(4) . .
Ag3 O2 C7 O1 -14.4(6) . .
Ag3 O2 C7 C1 165.6(3) . .
Ag2 O1 C7 O2 17.5(6) . .
Ag2 O1 C7 C1 -162.6(3) . .
C6 C1 C7 O2 -132.2(4) . .
C2 C1 C7 O2 -7.6(6) . .
C6 C1 C7 O1 47.8(5) . .
C2 C1 C7 O1 172.5(4) . .
C3 C2 C8 O4 -28.7(5) . .
C1 C2 C8 O4 -157.2(4) . .
C3 C2 C8 O3 157.9(3) . .
C1 C2 C8 O3 29.4(5) . .
C5 C4 C9 O5 151.6(3) . .
C3 C4 C9 O5 19.4(5) . .
C5 C4 C9 O6 -34.1(5) . .
C3 C4 C9 O6 -166.3(3) . .
Ag3 O8 C10 O7 -4.4(6) 2_665 .
Ag3 O8 C10 C5 173.8(3) 2_665 .
Ag2 O7 C10 O8 6.7(6) 2_665 .
Ag2 O7 C10 C5 -171.6(3) 2_665 .
C6 C5 C10 O8 -68.2(4) . .
C4 C5 C10 O8 165.1(4) . .
C6 C5 C10 O7 110.3(4) . .
C4 C5 C10 O7 -16.4(5) . .
C15 N1 C11 C12 -0.6(6) . .
Ag2 N1 C11 C12 168.3(3) . .
N1 C11 C12 C13 1.7(7) . .
C11 C12 C13 C14 -2.6(6) . .
C11 C12 C13 C16 178.9(4) . .
C12 C13 C14 C15 2.6(6) . .
C16 C13 C14 C15 -178.9(4) . .
C11 N1 C15 C14 0.5(6) . .
Ag2 N1 C15 C14 -169.4(3) . .
C13 C14 C15 N1 -1.6(7) . .
C12 C13 C16 C17 -3.6(7) . .
C14 C13 C16 C17 178.0(4) . .
C12 C13 C16 C20 176.8(4) . .
C14 C13 C16 C20 -1.6(6) . .
C20 C16 C17 C18 0.9(7) . .
C13 C16 C17 C18 -178.8(5) . .
C19 N2 C18 C17 3.0(8) . .
Ag4 N2 C18 C17 179.5(4) 2_675 .
C16 C17 C18 N2 -3.0(8) . .
C18 N2 C19 C20 -0.9(7) . .
Ag4 N2 C19 C20 -177.6(3) 2_675 .
N2 C19 C20 C16 -1.1(7) . .
C17 C16 C20 C19 1.1(6) . .
C13 C16 C20 C19 -179.2(4) . .
C25 N3 C21 C22 2.6(6) . .
Ag3 N3 C21 C22 -174.2(3) . .
N3 C21 C22 C23 -1.5(7) . .
C21 C22 C23 C24 0.7(6) . .
C21 C22 C23 C26 179.3(4) . .
C22 C23 C24 C25 -1.1(6) . .
C26 C23 C24 C25 -179.7(4) . .
C21 N3 C25 C24 -3.1(6) . .
Ag3 N3 C25 C24 173.6(3) . .
C23 C24 C25 N3 2.5(7) . .
C22 C23 C26 C27 1.7(7) . .
C24 C23 C26 C27 -179.8(5) . .
C22 C23 C26 C30 -178.3(4) . .
C24 C23 C26 C30 0.2(7) . .
C30 C26 C27 C28 -0.5(8) . .
C23 C26 C27 C28 179.4(5) . .
C29 N4 C28 C27 0.1(8) . .
Ag1 N4 C28 C27 -179.5(4) . .
C26 C27 C28 N4 0.2(9) . .
C28 N4 C29 C30 -0.1(7) . .
Ag1 N4 C29 C30 179.5(3) . .
C27 C26 C30 C29 0.5(7) . .
C23 C26 C30 C29 -179.4(4) . .
N4 C29 C30 C26 -0.2(7) . .
C35 N5 C31 C32 2.5(7) . .
Ag4 N5 C31 C32 -176.6(4) . .
N5 C31 C32 C33 -1.1(7) . .
C31 C32 C33 C34 -1.0(7) . .
C31 C32 C33 C36 177.5(4) . .
C32 C33 C34 C35 1.6(7) . .
C36 C33 C34 C35 -176.8(4) . .
C31 N5 C35 C34 -1.8(7) . .
Ag4 N5 C35 C34 177.3(3) . .
C33 C34 C35 N5 -0.2(7) . .
C34 C33 C36 C40 -0.4(7) . .
C32 C33 C36 C40 -178.7(4) . .
C34 C33 C36 C37 179.7(4) . .
C32 C33 C36 C37 1.3(7) . .
C40 C36 C37 C38 0.7(7) . .
C33 C36 C37 C38 -179.4(4) . .
C39 N6 C38 C37 0.8(7) . .
Ag1 N6 C38 C37 -179.7(4) 2_746 .
C36 C37 C38 N6 -0.9(8) . .
C38 N6 C39 C40 -0.5(7) . .
Ag1 N6 C39 C40 -179.9(3) 2_746 .
N6 C39 C40 C36 0.3(7) . .
C37 C36 C40 C39 -0.4(6) . .
C33 C36 C40 C39 179.7(4) . .
